data_4102078
loop_
_publ_author_name
'Phoebe K. Allan'
'Bo Xiao'
'Simon J. Teat'
'Jason W. Knight'
'Russell E. Morris'

_publ_section_title
;
 In Situ Single-Crystal Diffraction Studies of the Structural Transition
 of Metal-Organic Framework Copper 5-Sulfoisophthalate, Cu-SIP-3
;
_journal_name_full 'Journal of the American Chemical Society'
_journal_page_first 3605
_journal_page_last 3611
_journal_paper_doi 10.1021/ja910600b
_journal_volume 132
_journal_year 2010
_chemical_formula_sum 'C8 H4 Cu2 O11 S'
_chemical_formula_weight 427.71
_chemical_name_systematic
;
 ?
;
_space_group_IT_number 14
_symmetry_cell_setting monoclinic
_symmetry_space_group_name_Hall '-P 2yn'
_symmetry_space_group_name_H-M 'P 1 21/n 1'
_atom_sites_solution_hydrogens geom
_atom_sites_solution_primary direct
_atom_sites_solution_secondary difmap
_audit_creation_method SHELXL-97
_audit_update_record
;
2009-10-29 # Formatted by publCIF
;
_cell_angle_alpha 90.00
_cell_angle_beta 94.334(14)
_cell_angle_gamma 90.00
_cell_formula_units_Z 4
_cell_length_a 7.301(7)
_cell_length_b 18.048(16)
_cell_length_c 10.210(9)
_cell_measurement_reflns_used 8127
_cell_measurement_temperature 325(2)
_cell_measurement_theta_max 31.2
_cell_measurement_theta_min 3.3
_cell_volume 1342(2)
_computing_cell_refinement 'SAINT (Bruker, 2006)'
_computing_data_collection 'ApexII (Brucker, 2006)'
_computing_data_reduction 'SAINT (Bruker, 2006)'
_computing_molecular_graphics 'Diamond 2.1a (Brandenberg, 1999)'
_computing_publication_material 'SHELXL97 (Sheldrick, 1997)'
_computing_structure_refinement 'SHELXL-97 (Sheldrick, 1997)'
_computing_structure_solution 'SIR97 (Altomare <i> et. al. </i>, 1999)'
_diffrn_ambient_temperature 325(2)
_diffrn_detector_area_resol_mean -
_diffrn_measured_fraction_theta_full 0.948
_diffrn_measured_fraction_theta_max 0.948
_diffrn_measurement_device_type 'Bruker AXS APEXII'
_diffrn_measurement_method /w
_diffrn_radiation_monochromator 'Si(111) Crystal'
_diffrn_radiation_source '11.3.1 ALS, LBNL. CA'
_diffrn_radiation_type synchrotron
_diffrn_radiation_wavelength 0.77490
_diffrn_reflns_av_R_equivalents 0.0639
_diffrn_reflns_av_sigmaI/netI 0.0805
_diffrn_reflns_limit_h_max 6
_diffrn_reflns_limit_h_min -9
_diffrn_reflns_limit_k_max 24
_diffrn_reflns_limit_k_min -24
_diffrn_reflns_limit_l_max 11
_diffrn_reflns_limit_l_min -13
_diffrn_reflns_number 8127
_diffrn_reflns_theta_full 31.22
_diffrn_reflns_theta_max 31.22
_diffrn_reflns_theta_min 3.29
_diffrn_standards_decay_% -
_diffrn_standards_interval_count -
_diffrn_standards_interval_time -
_diffrn_standards_number -
_exptl_absorpt_coefficient_mu 1.810
_exptl_absorpt_correction_type multi-scan
_exptl_crystal_colour blue
_exptl_crystal_density_diffrn 2.118
_exptl_crystal_density_method 'not measured'
_exptl_crystal_description 'Block, well formed'
_exptl_crystal_F_000 664
_exptl_crystal_size_max 1
_exptl_crystal_size_mid 0.6
_exptl_crystal_size_min 0.4
_refine_diff_density_max 1.097
_refine_diff_density_min -1.030
_refine_diff_density_rms 0.207
_refine_ls_extinction_method none
_refine_ls_goodness_of_fit_ref 1.145
_refine_ls_hydrogen_treatment constr
_refine_ls_matrix_type full
_refine_ls_number_parameters 201
_refine_ls_number_reflns 3191
_refine_ls_number_restraints 0
_refine_ls_restrained_S_all 1.145
_refine_ls_R_factor_all 0.0955
_refine_ls_R_factor_gt 0.0616
_refine_ls_shift/su_max 0.006
_refine_ls_shift/su_mean 0.000
_refine_ls_structure_factor_coef Fsqd
_refine_ls_weighting_details 'calc w=1/[\s^2^(Fo^2^)+(0.1000P)^2^+0.0000P] where P=(Fo^2^+2Fc^2^)/3'
_refine_ls_weighting_scheme calc
_refine_ls_wR_factor_gt 0.1696
_refine_ls_wR_factor_ref 0.2019
_reflns_number_gt 2070
_reflns_number_total 3191
_reflns_threshold_expression >2sigma(I)
_cod_data_source_file ja910600b_325K.cif
_cod_data_source_block als47_5_6
_cod_original_cell_volume 1341(2)
_cod_database_code 4102078

loop_
_symmetry_equiv_pos_as_xyz
'x, y, z'
'-x+1/2, y+1/2, -z+1/2'
'-x, -y, -z'
'x-1/2, -y-1/2, z-1/2'

loop_
_atom_site_label
_atom_site_type_symbol
_atom_site_fract_x
_atom_site_fract_y
_atom_site_fract_z
_atom_site_U_iso_or_equiv
_atom_site_adp_type
_atom_site_occupancy
_atom_site_symmetry_multiplicity
_atom_site_calc_flag
_atom_site_refinement_flags
_atom_site_disorder_assembly
_atom_site_disorder_group
Cu1 Cu 0.13496(13) 0.09466(4) 0.78407(8) 0.0313(3) Uani 1 1 d . . .
Cu2 Cu -0.04000(13) 0.06841(4) 1.06999(8) 0.0321(3) Uani 1 1 d . . .
S3 S 0.1233(3) 0.43481(9) 1.30961(19) 0.0338(4) Uani 1 1 d . . .
O1 O 0.0566(9) 0.1678(2) 1.0849(5) 0.0434(14) Uani 1 1 d . . .
O2 O 0.1288(6) 0.0348(2) 0.9433(4) 0.0259(10) Uani 1 1 d . . .
O3 O 0.1560(9) 0.0138(3) 0.6627(6) 0.0462(14) Uani 1 1 d . . .
O4 O 0.1223(9) 0.1862(2) 0.8757(5) 0.0458(15) Uani 1 1 d . . .
O5 O 0.1386(13) 0.5129(3) 1.2995(7) 0.091(3) Uani 1 1 d . . .
O6 O -0.1802(10) 0.0894(3) 1.2172(6) 0.0533(17) Uani 1 1 d . . .
O7 O -0.2264(10) 0.0985(3) 0.8879(7) 0.0615(19) Uani 1 1 d . . .
O8 O -0.0478(9) 0.4082(4) 1.3524(7) 0.0634(19) Uani 1 1 d . . .
C1 C 0.1437(11) 0.3964(3) 1.1513(7) 0.0334(16) Uani 1 1 d . . .
C2 C 0.2317(11) 0.4051(3) 0.9299(7) 0.0321(16) Uani 1 1 d . . .
C3 C 0.1994(10) 0.3304(3) 0.9149(7) 0.0324(16) Uani 1 1 d . . .
H3 H 0.2215 0.3078 0.8357 0.039 Uiso 1 1 calc R . .
C4 C 0.1354(11) 0.2881(3) 1.0134(8) 0.0366(17) Uani 1 1 d . . .
C5 C 0.1014(11) 0.2070(3) 0.9884(7) 0.0331(16) Uani 1 1 d . . .
C6 C 0.1068(11) 0.3205(3) 1.1335(8) 0.0366(17) Uani 1 1 d . . .
H6 H 0.0640 0.2923 1.2012 0.044 Uiso 1 1 calc R . .
C7 C 0.2047(11) 0.4390(3) 1.0519(7) 0.0343(16) Uani 1 1 d . . .
H7 H 0.2278 0.4893 1.0646 0.041 Uiso 1 1 calc R . .
C8 C 0.1943(11) -0.0529(3) 0.6808(8) 0.0352(17) Uani 1 1 d . . .
O9W O 0.1208(10) 0.1563(3) 0.6237(6) 0.0552(17) Uani 1 1 d . . .
O10W O 0.0371(16) 0.3013(5) 0.5867(10) 0.092(5) Uani 0.90(3) 1 d P . .
O11W O 0.223(2) 0.1359(10) 0.3687(13) 0.115(8) Uani 0.69(3) 1 d P . .

loop_
_atom_site_aniso_label
_atom_site_aniso_U_11
_atom_site_aniso_U_22
_atom_site_aniso_U_33
_atom_site_aniso_U_23
_atom_site_aniso_U_13
_atom_site_aniso_U_12
Cu1 0.0548(6) 0.0147(4) 0.0261(5) -0.0013(3) 0.0130(4) 0.0016(3)
Cu2 0.0579(6) 0.0147(4) 0.0266(5) -0.0020(3) 0.0217(4) -0.0051(3)
S3 0.0484(11) 0.0261(8) 0.0277(9) -0.0066(6) 0.0072(8) 0.0009(7)
O1 0.088(4) 0.016(2) 0.029(3) -0.0008(18) 0.022(3) -0.013(2)
O2 0.036(2) 0.0185(19) 0.026(2) 0.0009(17) 0.019(2) -0.0018(17)
O3 0.081(4) 0.020(2) 0.037(3) -0.002(2) 0.004(3) 0.013(2)
O4 0.093(5) 0.0129(19) 0.033(3) -0.0030(19) 0.013(3) -0.004(2)
O5 0.195(9) 0.020(3) 0.059(5) -0.009(3) 0.026(5) -0.001(4)
O6 0.098(5) 0.017(2) 0.050(4) 0.001(2) 0.041(4) 0.003(2)
O7 0.067(4) 0.058(4) 0.055(4) 0.024(3) -0.028(3) -0.021(3)
O8 0.048(4) 0.094(5) 0.049(4) -0.023(4) 0.010(3) -0.011(3)
C1 0.051(4) 0.018(3) 0.031(4) -0.003(2) 0.007(3) 0.000(3)
C2 0.050(4) 0.015(3) 0.033(4) 0.003(2) 0.009(3) -0.004(3)
C3 0.054(5) 0.015(3) 0.028(4) -0.001(2) 0.008(3) -0.004(3)
C4 0.061(5) 0.012(2) 0.038(4) -0.001(3) 0.010(4) -0.004(3)
C5 0.055(5) 0.016(3) 0.029(4) 0.000(2) 0.011(3) -0.010(3)
C6 0.059(5) 0.015(3) 0.036(4) 0.001(3) 0.007(4) -0.007(3)
C7 0.051(4) 0.020(3) 0.034(4) -0.003(3) 0.014(3) -0.005(3)
C8 0.051(4) 0.016(3) 0.040(4) -0.008(3) 0.011(4) 0.001(3)
O9W 0.101(5) 0.030(3) 0.035(3) 0.003(2) 0.004(3) 0.011(3)
O10W 0.138(10) 0.046(5) 0.091(8) 0.018(4) -0.007(6) -0.020(5)
O11W 0.132(15) 0.161(17) 0.052(8) 0.005(8) 0.011(8) 0.013(10)

loop_
_atom_type_symbol
_atom_type_description
_atom_type_scat_dispersion_real
_atom_type_scat_dispersion_imag
_atom_type_scat_source
C C 0.0033 0.0016 'International Tables Vol C Tables 4.2.6.8 and 6.1.1.4'
H H 0.0000 0.0000 'International Tables Vol C Tables 4.2.6.8 and 6.1.1.4'
O O 0.0106 0.0060 'International Tables Vol C Tables 4.2.6.8 and 6.1.1.4'
S S 0.1246 0.1234 'International Tables Vol C Tables 4.2.6.8 and 6.1.1.4'
Cu Cu 0.3201 1.2651 'International Tables Vol C Tables 4.2.6.8 and 6.1.1.4'

loop_
_geom_angle_atom_site_label_1
_geom_angle_atom_site_label_2
_geom_angle_atom_site_label_3
_geom_angle
_geom_angle_site_symmetry_1
_geom_angle_site_symmetry_3
_geom_angle_publ_flag
O4 Cu1 O3 169.0(2) . . ?
O4 Cu1 O2 93.8(2) . . ?
O3 Cu1 O2 97.1(2) . . ?
O4 Cu1 O9W 85.3(2) . . ?
O3 Cu1 O9W 84.0(2) . . ?
O2 Cu1 O9W 175.6(3) . . ?
O4 Cu1 O8 87.5(3) . 4_665 ?
O3 Cu1 O8 92.8(3) . 4_665 ?
O2 Cu1 O8 80.0(2) . 4_665 ?
O9W Cu1 O8 104.2(3) . 4_665 ?
O6 Cu2 O1 88.2(2) . . ?
O6 Cu2 O2 169.2(2) . . ?
O1 Cu2 O2 95.5(2) . . ?
O6 Cu2 O2 92.7(2) . 3_557 ?
O1 Cu2 O2 177.7(2) . 3_557 ?
O2 Cu2 O2 83.21(19) . 3_557 ?
O6 Cu2 O7 105.7(3) . . ?
O1 Cu2 O7 92.0(2) . . ?
O2 Cu2 O7 84.3(3) . . ?
O2 Cu2 O7 89.8(2) 3_557 . ?
O6 Cu2 Cu2 133.24(16) . 3_557 ?
O1 Cu2 Cu2 137.40(18) . 3_557 ?
O2 Cu2 Cu2 41.92(12) . 3_557 ?
O2 Cu2 Cu2 41.29(13) 3_557 3_557 ?
O7 Cu2 Cu2 86.1(2) . 3_557 ?
O5 S3 O8 115.4(5) . . ?
O5 S3 O7 113.3(5) . 4_666 ?
O8 S3 O7 109.6(5) . 4_666 ?
O5 S3 C1 108.0(4) . . ?
O8 S3 C1 106.3(4) . . ?
O7 S3 C1 103.2(4) 4_666 . ?
C5 O1 Cu2 124.6(4) . . ?
Cu2 O2 Cu1 115.8(2) . . ?
Cu2 O2 Cu2 96.79(19) . 3_557 ?
Cu1 O2 Cu2 119.5(2) . 3_557 ?
C8 O3 Cu1 131.5(5) . . ?
C5 O4 Cu1 137.6(4) . . ?
C8 O6 Cu2 129.4(5) 3_557 . ?
S3 O7 Cu2 137.2(4) 4_565 . ?
S3 O8 Cu1 140.5(5) . 4_566 ?
C7 C1 C6 121.4(7) . . ?
C7 C1 S3 120.5(5) . . ?
C6 C1 S3 118.0(6) . . ?
C3 C2 C7 119.2(6) . . ?
C3 C2 C8 118.8(6) . 2_556 ?
C7 C2 C8 121.9(6) . 2_556 ?
C4 C3 C2 121.9(7) . . ?
C3 C4 C6 119.7(6) . . ?
C3 C4 C5 118.5(6) . . ?
C6 C4 C5 121.8(6) . . ?
O4 C5 O1 127.6(6) . . ?
O4 C5 C4 115.2(6) . . ?
O1 C5 C4 117.2(6) . . ?
C4 C6 C1 119.0(7) . . ?
C1 C7 C2 118.8(6) . . ?
O6 C8 O3 127.2(7) 3_557 . ?
O6 C8 C2 115.0(6) 3_557 2_546 ?
O3 C8 C2 117.8(7) . 2_546 ?

loop_
_geom_bond_atom_site_label_1
_geom_bond_atom_site_label_2
_geom_bond_distance
_geom_bond_site_symmetry_2
_geom_bond_publ_flag
Cu1 O4 1.905(5) . ?
Cu1 O3 1.928(5) . ?
Cu1 O2 1.955(5) . ?
Cu1 O9W 1.975(6) . ?
Cu1 O8 2.368(7) 4_665 ?
Cu2 O6 1.918(6) . ?
Cu2 O1 1.930(5) . ?
Cu2 O2 1.950(5) . ?
Cu2 O2 1.974(4) 3_557 ?
Cu2 O7 2.285(6) . ?
Cu2 Cu2 2.934(2) 3_557 ?
S3 O5 1.418(6) . ?
S3 O8 1.437(7) . ?
S3 O7 1.440(6) 4_666 ?
S3 C1 1.776(8) . ?
O1 C5 1.276(8) . ?
O2 Cu2 1.974(4) 3_557 ?
O3 C8 1.246(8) . ?
O4 C5 1.230(9) . ?
O6 C8 1.243(9) 3_557 ?
O7 S3 1.440(6) 4_565 ?
O8 Cu1 2.368(7) 4_566 ?
C1 C7 1.374(10) . ?
C1 C6 1.406(8) . ?
C2 C3 1.376(8) . ?
C2 C7 1.414(10) . ?
C2 C8 1.496(10) 2_556 ?
C3 C4 1.372(10) . ?
C4 C6 1.388(10) . ?
C4 C5 1.502(8) . ?
C8 O6 1.243(9) 3_557 ?
C8 C2 1.496(10) 2_546 ?
